data_7116779
loop_
_publ_author_name
'Thomas J. Mazzacano'
'Neal P. Mankad'

_publ_section_title
;
 Thermal C-H borylation using a CO-free iron boryl complex
;
_journal_name_full Chem.Commun.
_journal_page_first 5379
_journal_paper_doi 10.1039/C4cc09180A
_journal_volume 51
_journal_year 2015
_chemical_formula_sum 'C17 H35 B Fe O8 P2'
_chemical_formula_weight 496.05
_chemical_name_common CpFe(P(OMe)3)2(Bpin)
_space_group_crystal_system monoclinic
_space_group_IT_number 14
_space_group_name_Hall '-P 2ybc'
_space_group_name_H-M_alt 'P 1 21/c 1'
_symmetry_space_group_name_Hall '-P 2ybc'
_symmetry_space_group_name_H-M 'P 1 21/c 1'
_atom_sites_solution_hydrogens geom
_audit_update_record
;
2014-10-22 deposited with the CCDC.
2014-12-08 downloaded from the CCDC.
;
_cell_angle_alpha 90
_cell_angle_beta 108.637(5)
_cell_angle_gamma 90
_cell_formula_units_Z 4
_cell_length_a 10.5518(18)
_cell_length_b 14.372(2)
_cell_length_c 16.310(3)
_cell_measurement_reflns_used 3764
_cell_measurement_temperature 200.(2)
_cell_measurement_theta_max 28.5614
_cell_measurement_theta_min 2.4746
_cell_volume 2343.7(7)
_computing_cell_refinement 'SAINT V8.34A (Bruker AXS Inc., 2013)'
_computing_data_reduction 'SAINT V8.34A (Bruker AXS Inc., 2013)'
_computing_structure_refinement 'SHELXL-2014/6 (Sheldrick, 2014)'
_diffrn_ambient_temperature 200.(2)
_diffrn_detector_area_resol_mean 8.3330
_diffrn_measured_fraction_theta_full 0.966
_diffrn_measured_fraction_theta_max 0.966
_diffrn_radiation_wavelength 0.71073
_diffrn_reflns_av_R_equivalents 0.1415
_diffrn_reflns_av_unetI/netI 0.1166
_diffrn_reflns_limit_h_max 13
_diffrn_reflns_limit_h_min -10
_diffrn_reflns_limit_k_max 17
_diffrn_reflns_limit_k_min -18
_diffrn_reflns_limit_l_max 20
_diffrn_reflns_limit_l_min -20
_diffrn_reflns_number 17523
_diffrn_reflns_theta_full 26.74
_diffrn_reflns_theta_max 26.74
_diffrn_reflns_theta_min 2.48
_exptl_absorpt_coefficient_mu 0.818
_exptl_absorpt_correction_T_max 0.96
_exptl_absorpt_correction_T_min 0.60
_exptl_absorpt_correction_type multi-scan
_exptl_absorpt_process_details 'SADABS V2014/2 (Bruker AXS Inc.)'
_exptl_crystal_colour yellow
_exptl_crystal_density_diffrn 1.406
_exptl_crystal_density_method 'not measured'
_exptl_crystal_description plate
_exptl_crystal_F_000 1048
_exptl_crystal_size_max 0.480
_exptl_crystal_size_mid 0.330
_exptl_crystal_size_min 0.050
_refine_diff_density_max 2.437
_refine_diff_density_min -1.697
_refine_ls_extinction_method none
_refine_ls_goodness_of_fit_ref 1.178
_refine_ls_hydrogen_treatment constr
_refine_ls_matrix_type full
_refine_ls_number_parameters 282
_refine_ls_number_reflns 4822
_refine_ls_number_restraints 6
_refine_ls_restrained_S_all 1.177
_refine_ls_R_factor_all 0.1649
_refine_ls_R_factor_gt 0.1174
_refine_ls_shift/su_max 0.000
_refine_ls_shift/su_mean 0.000
_refine_ls_structure_factor_coef Fsqd
_refine_ls_weighting_details 'w=1/[\s^2^(Fo^2^)+(0.2000P)^2^] where P=(Fo^2^+2Fc^2^)/3'
_refine_ls_weighting_scheme calc
_refine_ls_wR_factor_gt 0.3086
_refine_ls_wR_factor_ref 0.3644
_reflns_number_gt 2641
_reflns_number_total 4822
_reflns_threshold_expression 'I > 2\s(I)'
_cod_data_source_file c4cc09180a2.cif
_cod_data_source_block Ia
_cod_database_code 7116779

loop_
_space_group_symop_operation_xyz
'x, y, z'
'-x, y+1/2, -z+1/2'
'-x, -y, -z'
'x, -y-1/2, z-1/2'

loop_
_atom_site_type_symbol
_atom_site_label
_atom_site_fract_x
_atom_site_fract_y
_atom_site_fract_z
_atom_site_U_iso_or_equiv
_atom_site_adp_type
_atom_site_calc_flag
_atom_site_refinement_flags_adp
_atom_site_refinement_flags_occupancy
_atom_site_refinement_flags_posn
_atom_site_occupancy
_atom_site_disorder_assembly
_atom_site_disorder_group
Fe Fe1 0.13074(12) 0.75045(5) 0.03034(6) 0.0382(4) Uani d . . . 1.0 . .
P P1 0.1672(2) 0.86457(10) -0.03806(12) 0.0453(6) Uani d . . . 1.0 . .
P P2 0.1396(2) 0.64995(10) -0.06131(11) 0.0414(6) Uani d . . . 1.0 . .
B B1 0.3290(10) 0.7440(4) 0.0876(5) 0.040(2) Uani d . . . 1.0 . .
C C1 0.0917(10) 0.8042(5) 0.1392(5) 0.061(2) Uani d . . . 1.0 . .
H H1 0.1477 0.8509 0.1806 0.074 Uiso calc U . R 1.0 . .
C C2 0.1058(10) 0.7057(5) 0.1468(5) 0.059(2) Uani d . . . 1.0 . .
H H2 0.1721 0.6705 0.1944 0.07 Uiso calc U . R 1.0 . .
C C3 0.0041(11) 0.6671(5) 0.0747(5) 0.060(3) Uani d . . . 1.0 . .
H H3 -0.0117 0.5992 0.0626 0.073 Uiso calc U . R 1.0 . .
C C4 -0.0727(11) 0.7395(5) 0.0239(5) 0.054(2) Uani d . . . 1.0 . .
H H4 -0.1514 0.7322 -0.0297 0.065 Uiso calc U . R 1.0 . .
C C5 -0.0161(10) 0.8247(5) 0.0630(5) 0.056(2) Uani d . . . 1.0 . .
H H5 -0.0489 0.8883 0.0419 0.068 Uiso calc U . R 1.0 . .
C C6 0.5306(11) 0.7542(4) 0.1946(5) 0.055(2) Uani d . . . 1.0 . .
C C7 0.5546(11) 0.7225(6) 0.1100(6) 0.063(2) Uani d . . . 1.0 . .
C C8 0.5396(13) 0.6721(8) 0.2576(7) 0.099(4) Uani d . . . 1.0 . .
H H8A 0.5151 0.6938 0.3075 0.148 Uiso calc U . R 1.0 . .
H H8B 0.6313 0.648 0.2774 0.148 Uiso calc U . R 1.0 . .
H H8C 0.4782 0.6227 0.2278 0.148 Uiso calc U . R 1.0 . .
C C9 0.6224(13) 0.8316(7) 0.2452(8) 0.095(4) Uani d . . . 1.0 . .
H H9A 0.613 0.8867 0.2083 0.143 Uiso calc U . R 1.0 . .
H H9B 0.7155 0.8102 0.2632 0.143 Uiso calc U . R 1.0 . .
H H9C 0.5976 0.8475 0.2965 0.143 Uiso calc U . R 1.0 . .
C C10 0.6448(12) 0.6438(7) 0.1140(7) 0.092(4) Uani d . . . 1.0 . .
H H10A 0.6229 0.5931 0.1473 0.138 Uiso calc U . R 1.0 . .
H H10B 0.7375 0.6635 0.142 0.138 Uiso calc U . R 1.0 . .
H H10C 0.6343 0.6221 0.0552 0.138 Uiso calc U . R 1.0 . .
C C11 0.6003(11) 0.8054(6) 0.0646(6) 0.079(3) Uani d . . . 1.0 . .
H H11A 0.5842 0.7902 0.0035 0.119 Uiso calc U . R 1.0 . .
H H11B 0.6959 0.8169 0.0929 0.119 Uiso calc U . R 1.0 . .
H H11C 0.5494 0.8613 0.0688 0.119 Uiso calc U . R 1.0 . .
C C12 0.2737(13) 0.9918(6) 0.0807(7) 0.105(4) Uani d . . . 1.0 . .
H H12A 0.2381 0.9877 0.1292 0.158 Uiso calc U . R 1.0 . .
H H12B 0.3028 1.0558 0.0758 0.158 Uiso calc U . R 1.0 . .
H H12C 0.3501 0.9496 0.0908 0.158 Uiso calc U . R 1.0 . .
C C13 0.3258(12) 0.9362(6) -0.1192(6) 0.087(4) Uani d . . . 1.0 . .
H H13A 0.2769 0.9928 -0.1142 0.131 Uiso calc U . R 1.0 . .
H H13B 0.297 0.9156 -0.1796 0.131 Uiso calc U . R 1.0 . .
H H13C 0.4219 0.9494 -0.1002 0.131 Uiso calc U . R 1.0 . .
C C14 -0.0414(12) 0.8502(7) -0.1786(6) 0.079(3) Uani d . . . 1.0 . .
H H14A -0.0433 0.8245 -0.2347 0.119 Uiso calc U . R 1.0 A 1
H H14B -0.111 0.8979 -0.1876 0.119 Uiso calc U . R 1.0 A 1
H H14C -0.0577 0.8004 -0.1423 0.119 Uiso calc U . R 1.0 A 1
C C15 -0.0262(10) 0.5606(5) -0.1940(4) 0.064(3) Uani d . . . 1.0 . .
H H15A -0.0156 0.5958 -0.2429 0.096 Uiso calc U . R 1.0 . .
H H15B -0.116 0.5334 -0.2106 0.096 Uiso calc U . R 1.0 . .
H H15C 0.0408 0.5109 -0.178 0.096 Uiso calc U . R 1.0 . .
C C16 0.3294(13) 0.6505(7) -0.1365(6) 0.084(3) Uani d . . . 1.0 . .
H H16A 0.3932 0.6896 -0.0934 0.125 Uiso calc U . R 1.0 . .
H H16B 0.3373 0.6626 -0.1938 0.125 Uiso calc U . R 1.0 . .
H H16C 0.349 0.5848 -0.1216 0.125 Uiso calc U . R 1.0 . .
C C17 0.2499(10) 0.5149(5) 0.0509(4) 0.062(3) Uani d . . . 1.0 . .
H H17A 0.2512 0.5653 0.0916 0.093 Uiso calc U . R 1.0 . .
H H17B 0.3408 0.491 0.0619 0.093 Uiso calc U . R 1.0 . .
H H17C 0.1917 0.4647 0.0584 0.093 Uiso calc U . R 1.0 . .
O O1 0.3956(6) 0.7852(3) 0.1673(3) 0.0516(14) Uani d . . . 1.0 . .
O O2 0.4202(6) 0.6982(3) 0.0579(3) 0.0537(14) Uani d . . . 1.0 . .
O O3 0.1742(7) 0.9668(3) 0.0041(4) 0.0689(18) Uani d . . . 1.0 . .
O O4 0.2984(7) 0.8637(3) -0.0654(4) 0.0620(17) Uani d . . . 1.0 . .
O O5A 0.078(5) 0.888(3) -0.140(2) 0.077(11) Uani d U P . 0.50(9) B 1
O O5B 0.044(3) 0.9076(12) -0.115(2) 0.061(6) Uani d U P . 0.50(9) B 2
O O6 -0.0083(7) 0.6218(3) -0.1217(3) 0.0568(16) Uani d . . . 1.0 . .
O O7 0.2010(7) 0.6707(3) -0.1374(3) 0.0526(15) Uani d . . . 1.0 . .
O O8 0.2014(7) 0.5487(3) -0.0335(3) 0.0611(18) Uani d . . . 1.0 . .

loop_
_atom_site_aniso_label
_atom_site_aniso_U_11
_atom_site_aniso_U_22
_atom_site_aniso_U_33
_atom_site_aniso_U_12
_atom_site_aniso_U_13
_atom_site_aniso_U_23
Fe1 0.0703(9) 0.0174(5) 0.0297(6) 0.0001(4) 0.0200(6) -0.0020(3)
P1 0.0772(16) 0.0153(7) 0.0402(9) -0.0021(8) 0.0144(10) 0.0012(6)
P2 0.0803(15) 0.0138(7) 0.0352(9) -0.0032(7) 0.0255(10) -0.0031(6)
B1 0.072(6) 0.015(3) 0.038(4) 0.001(3) 0.025(4) 0.001(2)
C1 0.094(7) 0.057(4) 0.044(4) 0.005(5) 0.037(5) -0.016(4)
C2 0.091(7) 0.055(4) 0.039(4) 0.001(5) 0.033(5) 0.012(3)
C3 0.108(8) 0.033(3) 0.053(4) -0.012(4) 0.043(5) 0.001(3)
C4 0.075(6) 0.053(4) 0.038(4) -0.006(4) 0.022(4) -0.003(3)
C5 0.077(6) 0.045(4) 0.061(5) 0.013(4) 0.042(5) -0.001(4)
C6 0.082(7) 0.043(4) 0.031(4) 0.010(4) 0.005(4) 0.005(3)
C7 0.079(7) 0.046(4) 0.063(5) 0.007(5) 0.020(5) -0.010(4)
C8 0.121(11) 0.094(8) 0.078(7) 0.025(7) 0.027(8) 0.041(6)
C9 0.114(10) 0.069(6) 0.090(8) -0.004(6) 0.013(7) -0.023(6)
C10 0.109(10) 0.083(7) 0.080(7) 0.027(7) 0.025(7) -0.007(5)
C11 0.089(8) 0.062(5) 0.073(6) -0.015(5) 0.008(6) 0.013(5)
C12 0.162(12) 0.032(4) 0.091(7) -0.011(6) -0.002(8) -0.029(5)
C13 0.147(11) 0.047(5) 0.084(7) -0.027(6) 0.061(8) 0.012(4)
C14 0.113(9) 0.066(5) 0.048(5) 0.002(6) 0.011(6) 0.014(4)
C15 0.114(8) 0.040(4) 0.036(3) -0.021(4) 0.021(5) -0.012(3)
C16 0.140(11) 0.066(5) 0.063(6) 0.000(6) 0.059(7) -0.009(4)
C17 0.112(8) 0.024(3) 0.052(4) 0.001(4) 0.030(5) 0.009(3)
O1 0.076(4) 0.041(3) 0.035(2) 0.006(3) 0.014(3) -0.010(2)
O2 0.081(4) 0.032(2) 0.049(3) 0.003(3) 0.023(3) -0.012(2)
O3 0.117(5) 0.0129(19) 0.072(4) 0.005(3) 0.024(4) -0.004(2)
O4 0.110(5) 0.019(2) 0.069(3) -0.001(3) 0.045(4) 0.008(2)
O5A 0.12(2) 0.067(12) 0.027(9) -0.043(12) -0.005(10) 0.008(10)
O5B 0.126(14) 0.020(7) 0.035(10) 0.005(7) 0.023(9) 0.013(5)
O6 0.096(5) 0.030(2) 0.044(3) -0.014(3) 0.021(3) -0.011(2)
O7 0.101(5) 0.027(2) 0.033(2) -0.002(3) 0.027(3) -0.0028(18)
O8 0.124(6) 0.0153(19) 0.041(3) 0.008(2) 0.023(3) 0.0027(18)

loop_
_atom_type_symbol
_atom_type_description
_atom_type_scat_dispersion_real
_atom_type_scat_dispersion_imag
_atom_type_scat_source
C C 0.0033 0.0016 'International Tables Vol C Tables 4.2.6.8 and 6.1.1.4'
H H 0.0000 0.0000 'International Tables Vol C Tables 4.2.6.8 and 6.1.1.4'
B B 0.0013 0.0007 'International Tables Vol C Tables 4.2.6.8 and 6.1.1.4'
Fe Fe 0.3463 0.8444 'International Tables Vol C Tables 4.2.6.8 and 6.1.1.4'
O O 0.0106 0.0060 'International Tables Vol C Tables 4.2.6.8 and 6.1.1.4'
P P 0.1023 0.0942 'International Tables Vol C Tables 4.2.6.8 and 6.1.1.4'

loop_
_geom_angle_atom_site_label_1
_geom_angle_atom_site_label_2
_geom_angle_atom_site_label_3
_geom_angle
B1 Fe1 C5 130.9(3)
B1 Fe1 P1 86.7(2)
C5 Fe1 P1 90.8(2)
B1 Fe1 C3 120.1(3)
C5 Fe1 C3 66.1(3)
P1 Fe1 C3 152.0(3)
B1 Fe1 C1 94.6(4)
C5 Fe1 C1 39.8(3)
P1 Fe1 C1 106.5(2)
C3 Fe1 C1 66.2(3)
B1 Fe1 C2 88.7(4)
C5 Fe1 C2 66.9(3)
P1 Fe1 C2 145.3(2)
C3 Fe1 C2 39.9(3)
C1 Fe1 C2 39.7(3)
B1 Fe1 P2 91.3(2)
C5 Fe1 P2 137.6(3)
P1 Fe1 P2 95.86(7)
C3 Fe1 P2 91.8(2)
C1 Fe1 P2 157.2(2)
C2 Fe1 P2 118.7(2)
B1 Fe1 C4 155.5(3)
C5 Fe1 C4 39.5(3)
P1 Fe1 C4 112.8(2)
C3 Fe1 C4 39.2(3)
C1 Fe1 C4 66.4(4)
C2 Fe1 C4 66.7(4)
P2 Fe1 C4 100.8(2)
O4 P1 O5B 110.2(15)
O4 P1 O3 101.7(3)
O5B P1 O3 84.0(10)
O4 P1 O5A 89.(2)
O3 P1 O5A 99.9(19)
O4 P1 Fe1 118.09(19)
O5B P1 Fe1 118.4(9)
O3 P1 Fe1 118.6(2)
O5A P1 Fe1 123.7(7)
O8 P2 O7 99.2(3)
O8 P2 O6 100.0(3)
O7 P2 O6 97.2(3)
O8 P2 Fe1 121.99(19)
O7 P2 Fe1 122.98(18)
O6 P2 Fe1 110.7(2)
O2 B1 O1 109.2(8)
O2 B1 Fe1 127.1(6)
O1 B1 Fe1 123.7(6)
C5 C1 C2 108.3(7)
C5 C1 Fe1 69.8(4)
C2 C1 Fe1 70.3(4)
C5 C1 H1 125.8
C2 C1 H1 125.8
Fe1 C1 H1 125.8
C1 C2 C3 106.5(7)
C1 C2 Fe1 70.0(4)
C3 C2 Fe1 69.6(4)
C1 C2 H2 126.7
C3 C2 H2 126.7
Fe1 C2 H2 126.7
C4 C3 C2 109.6(6)
C4 C3 Fe1 71.7(5)
C2 C3 Fe1 70.5(4)
C4 C3 H3 125.2
C2 C3 H3 125.2
Fe1 C3 H3 125.2
C3 C4 C5 106.9(8)
C3 C4 Fe1 69.1(6)
C5 C4 Fe1 68.9(5)
C3 C4 H4 126.5
C5 C4 H4 126.5
Fe1 C4 H4 126.5
C4 C5 C1 108.6(7)
C4 C5 Fe1 71.6(5)
C1 C5 Fe1 70.5(4)
C4 C5 H5 125.7
C1 C5 H5 125.7
Fe1 C5 H5 125.7
O1 C6 C9 109.8(7)
O1 C6 C8 106.9(8)
C9 C6 C8 107.6(8)
O1 C6 C7 104.2(7)
C9 C6 C7 116.0(9)
C8 C6 C7 112.0(7)
O2 C7 C10 109.9(8)
O2 C7 C6 100.8(8)
C10 C7 C6 118.4(8)
O2 C7 C11 107.4(7)
C10 C7 C11 108.4(9)
C6 C7 C11 111.3(7)
C6 C8 H8A 109.5
C6 C8 H8B 109.5
H8A C8 H8B 109.5
C6 C8 H8C 109.5
H8A C8 H8C 109.5
H8B C8 H8C 109.5
C6 C9 H9A 109.5
C6 C9 H9B 109.5
H9A C9 H9B 109.5
C6 C9 H9C 109.5
H9A C9 H9C 109.5
H9B C9 H9C 109.5
C7 C10 H10A 109.5
C7 C10 H10B 109.5
H10A C10 H10B 109.5
C7 C10 H10C 109.5
H10A C10 H10C 109.5
H10B C10 H10C 109.5
C7 C11 H11A 109.5
C7 C11 H11B 109.5
H11A C11 H11B 109.5
C7 C11 H11C 109.5
H11A C11 H11C 109.5
H11B C11 H11C 109.5
O3 C12 H12A 109.5
O3 C12 H12B 109.5
H12A C12 H12B 109.5
O3 C12 H12C 109.5
H12A C12 H12C 109.5
H12B C12 H12C 109.5
O4 C13 H13A 109.5
O4 C13 H13B 109.5
H13A C13 H13B 109.5
O4 C13 H13C 109.5
H13A C13 H13C 109.5
H13B C13 H13C 109.5
O5A C14 H14A 109.5
O5A C14 H14B 109.5
H14A C14 H14B 109.5
O5A C14 H14C 109.5
H14A C14 H14C 109.5
H14B C14 H14C 109.5
O6 C15 H15A 109.5
O6 C15 H15B 109.5
H15A C15 H15B 109.5
O6 C15 H15C 109.5
H15A C15 H15C 109.5
H15B C15 H15C 109.5
O7 C16 H16A 109.5
O7 C16 H16B 109.5
H16A C16 H16B 109.5
O7 C16 H16C 109.5
H16A C16 H16C 109.5
H16B C16 H16C 109.5
O8 C17 H17A 109.5
O8 C17 H17B 109.5
H17A C17 H17B 109.5
O8 C17 H17C 109.5
H17A C17 H17C 109.5
H17B C17 H17C 109.5
B1 O1 C6 108.3(6)
B1 O2 C7 110.1(6)
C12 O3 P1 122.3(6)
C13 O4 P1 121.7(6)
C14 O5A P1 123.(2)
C14 O5B P1 121.2(12)
C15 O6 P2 120.3(6)
C16 O7 P2 126.2(6)
C17 O8 P2 125.8(4)

loop_
_geom_bond_atom_site_label_1
_geom_bond_atom_site_label_2
_geom_bond_distance
Fe1 B1 2.002(10)
Fe1 C5 2.086(8)
Fe1 P1 2.0875(17)
Fe1 C3 2.088(8)
Fe1 C1 2.095(7)
Fe1 C2 2.100(6)
Fe1 P2 2.1021(17)
Fe1 C4 2.121(11)
P1 O4 1.584(6)
P1 O5B 1.61(2)
P1 O3 1.614(4)
P1 O5A 1.658(18)
P2 O8 1.600(5)
P2 O7 1.601(5)
P2 O6 1.609(7)
B1 O2 1.375(10)
B1 O1 1.397(9)
C1 C5 1.422(12)
C1 C2 1.423(12)
C1 H1 1.0
C2 C3 1.428(12)
C2 H2 1.0
C3 C4 1.412(12)
C3 H3 1.0
C4 C5 1.420(11)
C4 H4 1.0
C5 H5 1.0
C6 O1 1.422(12)
C6 C9 1.531(13)
C6 C8 1.547(11)
C6 C7 1.548(11)
C7 O2 1.444(12)
C7 C10 1.467(13)
C7 C11 1.558(12)
C8 H8A 0.98
C8 H8B 0.98
C8 H8C 0.98
C9 H9A 0.98
C9 H9B 0.98
C9 H9C 0.98
C10 H10A 0.98
C10 H10B 0.98
C10 H10C 0.98
C11 H11A 0.98
C11 H11B 0.98
C11 H11C 0.98
C12 O3 1.399(12)
C12 H12A 0.98
C12 H12B 0.98
C12 H12C 0.98
C13 O4 1.450(8)
C13 H13A 0.98
C13 H13B 0.98
C13 H13C 0.98
C14 O5A 1.34(3)
C14 O5B 1.41(3)
C14 H14A 0.98
C14 H14B 0.98
C14 H14C 0.98
C15 O6 1.434(8)
C15 H15A 0.98
C15 H15B 0.98
C15 H15C 0.98
C16 O7 1.382(12)
C16 H16A 0.98
C16 H16B 0.98
C16 H16C 0.98
C17 O8 1.393(8)
C17 H17A 0.98
C17 H17B 0.98
C17 H17C 0.98
